data_4506545
loop_
_publ_author_name
'Li, Huijun'
'Zhao, Bei'
'Ding, Ran'
'Jia, Yanyuan'
'Hou, Hongwei'
'Fan, Yaoting'

_publ_section_title
;
 Structural Diversity for a Series of Novel Zn Metal--Organic Frameworks
 Based on Different Secondary Building Units
;
_journal_issue 8
_journal_name_full 'Crystal Growth &amp; Design'
_journal_page_first 4170
_journal_paper_doi 10.1021/cg3006794
_journal_volume 12
_journal_year 2012
_chemical_formula_sum 'C12 H18 N3 Na O12 Zn'
_chemical_formula_weight 484.65
_chemical_name_systematic
; 
 ? 
;
_space_group_IT_number 13
_symmetry_cell_setting monoclinic
_symmetry_space_group_name_Hall '-P 2yc'
_symmetry_space_group_name_H-M 'P 1 2/c 1'
_atom_sites_solution_hydrogens geom
_atom_sites_solution_primary direct
_atom_sites_solution_secondary difmap
_audit_creation_method SHELXL-97
_cell_angle_alpha 90.00
_cell_angle_beta 111.91(3)
_cell_angle_gamma 90.00
_cell_formula_units_Z 4
_cell_length_a 11.875(2)
_cell_length_b 5.0074(10)
_cell_length_c 30.424(8)
_cell_measurement_reflns_used 4130
_cell_measurement_temperature 293(2)
_cell_measurement_theta_max 27.8605
_cell_measurement_theta_min 1.8729
_cell_volume 1678.4(7)
_computing_structure_refinement 'SHELXL-97 (Sheldrick, 1997)'
_computing_structure_solution 'SHELXS-97 (Sheldrick, 1990)'
_diffrn_ambient_temperature 293(2)
_diffrn_detector_area_resol_mean 28.5714
_diffrn_measured_fraction_theta_full 0.999
_diffrn_measured_fraction_theta_max 0.999
_diffrn_measurement_device_type
;
Saturn724 (4x4 bin mode)
;
_diffrn_measurement_method dtprofit.ref
_diffrn_radiation_monochromator graphite
_diffrn_radiation_source 'fine-focus sealed tube'
_diffrn_radiation_type MoK\a
_diffrn_radiation_wavelength 0.71073
_diffrn_reflns_av_R_equivalents 0.0495
_diffrn_reflns_av_sigmaI/netI 0.0471
_diffrn_reflns_limit_h_max 14
_diffrn_reflns_limit_h_min -14
_diffrn_reflns_limit_k_max 5
_diffrn_reflns_limit_k_min -5
_diffrn_reflns_limit_l_max 36
_diffrn_reflns_limit_l_min -33
_diffrn_reflns_number 11043
_diffrn_reflns_theta_full 24.99
_diffrn_reflns_theta_max 24.99
_diffrn_reflns_theta_min 1.44
_diffrn_standards_decay_% 0
_diffrn_standards_interval_count 0
_diffrn_standards_interval_time 0
_diffrn_standards_number 0
_exptl_absorpt_coefficient_mu 1.567
_exptl_absorpt_correction_T_max 1.0000
_exptl_absorpt_correction_T_min 0.8080
_exptl_absorpt_correction_type multi-scan
_exptl_crystal_colour Colorless
_exptl_crystal_density_diffrn 1.918
_exptl_crystal_density_method 'not measured'
_exptl_crystal_description Prism
_exptl_crystal_F_000 992
_exptl_crystal_size_max 0.2000
_exptl_crystal_size_mid 0.2000
_exptl_crystal_size_min 0.2000
_refine_diff_density_max 0.892
_refine_diff_density_min -0.465
_refine_diff_density_rms 0.141
_refine_ls_extinction_method none
_refine_ls_goodness_of_fit_ref 1.069
_refine_ls_hydrogen_treatment constr
_refine_ls_matrix_type full
_refine_ls_number_parameters 262
_refine_ls_number_reflns 2944
_refine_ls_number_restraints 0
_refine_ls_restrained_S_all 1.069
_refine_ls_R_factor_all 0.0691
_refine_ls_R_factor_gt 0.0595
_refine_ls_shift/su_max 0.059
_refine_ls_shift/su_mean 0.008
_refine_ls_structure_factor_coef Fsqd
_refine_ls_weighting_details 'calc w=1/[\s^2^(Fo^2^)+(0.1418P)^2^+1.2690P] where P=(Fo^2^+2Fc^2^)/3'
_refine_ls_weighting_scheme calc
_refine_ls_wR_factor_gt 0.1882
_refine_ls_wR_factor_ref 0.2085
_reflns_number_gt 2666
_reflns_number_total 2944
_reflns_threshold_expression >2sigma(I)
_cod_data_source_file cg3006794_si_002.cif
_cod_data_source_block 3
_cod_depositor_comments
;
The following automatic conversions were performed:

'_symmetry_cell_setting' value 'Monoclinic' changed to 'monoclinic'
according to /home/saulius/struct/CIF-dictionaries/cif_core.dic
dictionary named 'cif_core.dic' version 2.4.2 from
2011-04-26.

'_exptl_absorpt_correction_type' value 'Multi-scan'
changed to 'multi-scan' according to
/home/saulius/struct/CIF-dictionaries/cif_core.dic dictionary named
'cif_core.dic' version 2.4.2 from 2011-04-26.

Automatic conversion script
Id: cif_fix_values 1891 2012-01-12 08:04:46Z andrius 
;
_cod_original_cell_volume 1678.4(6)
_cod_original_sg_symbol_H-M P2/c
_cod_database_code 4506545

loop_
_symmetry_equiv_pos_as_xyz
'x, y, z'
'-x, y, -z+1/2'
'-x, -y, -z'
'x, -y, z-1/2'

loop_
_atom_site_label
_atom_site_type_symbol
_atom_site_fract_x
_atom_site_fract_y
_atom_site_fract_z
_atom_site_U_iso_or_equiv
_atom_site_adp_type
_atom_site_occupancy
_atom_site_symmetry_multiplicity
_atom_site_calc_flag
_atom_site_refinement_flags
Zn1 Zn 0.39568(5) 0.80040(13) 0.90552(2) 0.0262(3) Uani 1 1 d .
Na1 Na 0.5227(2) 1.2525(4) 0.87042(8) 0.0260(5) Uani 1 1 d .
O1 O 0.3633(4) 0.9120(8) 0.83792(14) 0.0360(10) Uani 1 1 d .
O2 O 0.4335(4) 0.5485(10) 0.81439(14) 0.0421(12) Uani 1 1 d .
O3 O 0.3564(4) 0.5466(9) 0.5734(2) 0.0508(13) Uani 1 1 d .
O4 O 0.4357(3) 0.9313(8) 0.56413(15) 0.0300(9) Uani 1 1 d .
O5 O -0.3663(3) 0.4109(7) 0.59798(13) 0.0235(8) Uani 1 1 d .
O6 O -0.2673(3) 0.0507(7) 0.59090(15) 0.0268(9) Uani 1 1 d .
O7 O 0.1357(4) 0.3368(10) 0.69176(16) 0.0426(12) Uani 1 1 d .
O8 O 0.3264(3) 1.0225(8) 0.64984(13) 0.0301(9) Uani 1 1 d .
O9 O -0.0210(4) 0.6716(9) 0.54285(14) 0.0314(10) Uani 1 1 d .
O10 O 0.4204(5) 0.7172(10) 0.98850(18) 0.0487(13) Uani 1 1 d .
N1 N 0.2347(4) 0.6783(9) 0.67199(16) 0.0242(11) Uani 1 1 d .
N2 N 0.1532(4) 0.8534(9) 0.59543(15) 0.0197(9) Uani 1 1 d .
N3 N 0.0535(4) 0.5002(9) 0.61702(15) 0.0219(10) Uani 1 1 d .
C1 C 0.3733(6) 0.7520(13) 0.8065(2) 0.0301(13) Uani 1 1 d .
C2 C 0.3012(7) 0.8338(13) 0.7550(2) 0.0402(16) Uani 1 1 d .
H2A H 0.2152 0.8181 0.7486 0.048 Uiso 1 1 calc R
H2B H 0.3181 1.0196 0.7508 0.048 Uiso 1 1 calc R
C3 C 0.3316(5) 0.6659(13) 0.7198(2) 0.0304(14) Uani 1 1 d .
H3A H 0.4072 0.7279 0.7181 0.036 Uiso 1 1 calc R
H3B H 0.3428 0.4819 0.7306 0.036 Uiso 1 1 calc R
C4 C 0.1413(5) 0.4945(12) 0.66266(19) 0.0250(12) Uani 1 1 d .
C5 C 0.2440(4) 0.8624(11) 0.64003(19) 0.0206(11) Uani 1 1 d .
C6 C 0.1635(5) 1.0252(11) 0.55781(19) 0.0233(11) Uani 1 1 d .
H6A H 0.2130 1.1796 0.5720 0.028 Uiso 1 1 calc R
H6B H 0.0835 1.0884 0.5378 0.028 Uiso 1 1 calc R
C7 C 0.2204(5) 0.8742(13) 0.52731(19) 0.0275(12) Uani 1 1 d .
H7A H 0.1684 0.7259 0.5116 0.033 Uiso 1 1 calc R
H7B H 0.2262 0.9930 0.5030 0.033 Uiso 1 1 calc R
C8 C 0.3450(5) 0.7700(12) 0.55663(19) 0.0244(12) Uani 1 1 d .
C9 C 0.0561(5) 0.6733(11) 0.58209(19) 0.0218(12) Uani 1 1 d .
C10 C -0.0509(5) 0.3160(10) 0.6053(2) 0.0244(12) Uani 1 1 d .
H10A H -0.0333 0.1785 0.6294 0.029 Uiso 1 1 calc R
H10B H -0.0645 0.2299 0.5752 0.029 Uiso 1 1 calc R
C11 C -0.1646(5) 0.4674(12) 0.6023(3) 0.0346(15) Uani 1 1 d .
H11A H -0.1457 0.5736 0.6308 0.042 Uiso 1 1 calc R
H11B H -0.1861 0.5899 0.5757 0.042 Uiso 1 1 calc R
C12 C -0.2726(5) 0.2970(10) 0.59670(19) 0.0203(12) Uani 1 1 d .
O11 O 0.1429(10) 0.288(2) 0.7909(4) 0.129(4) Uani 1 1 d .
O12 O 0.0262(15) 0.818(3) 0.7977(7) 0.247(9) Uani 1 1 d .

loop_
_atom_site_aniso_label
_atom_site_aniso_U_11
_atom_site_aniso_U_22
_atom_site_aniso_U_33
_atom_site_aniso_U_23
_atom_site_aniso_U_13
_atom_site_aniso_U_12
Zn1 0.0183(4) 0.0166(5) 0.0423(5) -0.0012(3) 0.0099(3) 0.0006(2)
Na1 0.0260(12) 0.0192(10) 0.0311(12) 0.0008(9) 0.0089(10) 0.0015(9)
O1 0.049(3) 0.025(2) 0.030(2) -0.0067(18) 0.010(2) -0.004(2)
O2 0.053(3) 0.045(3) 0.027(2) 0.013(2) 0.012(2) 0.021(2)
O3 0.035(2) 0.030(3) 0.079(4) 0.016(3) 0.012(2) 0.002(2)
O4 0.0192(19) 0.023(2) 0.045(2) -0.0003(18) 0.0093(17) -0.0058(16)
O5 0.0209(19) 0.017(2) 0.036(2) 0.0024(16) 0.0140(16) -0.0012(16)
O6 0.0239(19) 0.015(2) 0.046(2) -0.0043(17) 0.0181(17) -0.0014(15)
O7 0.036(3) 0.053(3) 0.033(2) 0.019(2) 0.006(2) -0.008(2)
O8 0.027(2) 0.033(2) 0.026(2) 0.0008(18) 0.0056(17) -0.0142(18)
O9 0.020(2) 0.044(3) 0.024(2) 0.0054(18) 0.0020(17) -0.0078(18)
O10 0.057(3) 0.046(3) 0.039(3) 0.005(2) 0.013(2) 0.021(2)
N1 0.018(2) 0.031(3) 0.020(2) 0.0065(19) 0.0026(19) -0.0029(19)
N2 0.017(2) 0.022(2) 0.020(2) 0.0020(18) 0.0059(18) -0.0034(18)
N3 0.015(2) 0.025(2) 0.024(2) 0.0035(19) 0.0055(18) -0.0029(19)
C1 0.026(3) 0.031(3) 0.029(3) 0.002(3) 0.005(3) 0.000(3)
C2 0.045(4) 0.037(4) 0.027(3) 0.002(3) 0.001(3) 0.009(3)
C3 0.018(3) 0.048(4) 0.019(3) 0.005(3) -0.001(2) -0.001(3)
C4 0.024(3) 0.026(3) 0.027(3) 0.005(2) 0.011(2) 0.000(2)
C5 0.014(2) 0.020(3) 0.030(3) -0.002(2) 0.011(2) 0.000(2)
C6 0.018(2) 0.020(3) 0.031(3) 0.007(2) 0.008(2) 0.002(2)
C7 0.023(3) 0.036(3) 0.020(3) 0.007(2) 0.005(2) -0.001(3)
C8 0.026(3) 0.027(3) 0.021(3) -0.003(2) 0.008(2) 0.001(2)
C9 0.019(3) 0.024(3) 0.024(3) -0.001(2) 0.010(2) 0.001(2)
C10 0.019(3) 0.018(3) 0.036(3) 0.000(2) 0.011(2) -0.003(2)
C11 0.018(3) 0.023(3) 0.067(4) -0.001(3) 0.020(3) -0.003(2)
C12 0.019(3) 0.018(3) 0.025(3) 0.002(2) 0.010(2) 0.000(2)
O11 0.126(8) 0.165(10) 0.100(7) -0.014(6) 0.046(6) 0.017(7)
O12 0.181(16) 0.28(2) 0.27(2) 0.013(14) 0.068(16) 0.045(13)

loop_
_atom_type_symbol
_atom_type_description
_atom_type_scat_dispersion_real
_atom_type_scat_dispersion_imag
_atom_type_scat_source
C C 0.0033 0.0016 'International Tables Vol C Tables 4.2.6.8 and 6.1.1.4'
H H 0.0000 0.0000 'International Tables Vol C Tables 4.2.6.8 and 6.1.1.4'
N N 0.0061 0.0033 'International Tables Vol C Tables 4.2.6.8 and 6.1.1.4'
Na Na 0.0362 0.0249 'International Tables Vol C Tables 4.2.6.8 and 6.1.1.4'
O O 0.0106 0.0060 'International Tables Vol C Tables 4.2.6.8 and 6.1.1.4'
Zn Zn 0.2839 1.4301 'International Tables Vol C Tables 4.2.6.8 and 6.1.1.4'

loop_
_geom_angle_atom_site_label_1
_geom_angle_atom_site_label_2
_geom_angle_atom_site_label_3
_geom_angle
_geom_angle_site_symmetry_1
_geom_angle_site_symmetry_3
O5 Zn1 O4 118.66(16) 2_556 2_656
O5 Zn1 O6 119.78(15) 2_556 2_566
O4 Zn1 O6 115.12(16) 2_656 2_566
O5 Zn1 O1 104.75(16) 2_556 .
O4 Zn1 O1 99.09(18) 2_656 .
O6 Zn1 O1 91.30(18) 2_566 .
O5 Zn1 O10 80.78(17) 2_556 .
O4 Zn1 O10 82.23(19) 2_656 .
O6 Zn1 O10 81.54(17) 2_566 .
O1 Zn1 O10 172.55(17) . .
O5 Zn1 Na1 45.15(11) 2_556 1_545
O4 Zn1 Na1 85.73(12) 2_656 1_545
O6 Zn1 Na1 158.81(13) 2_566 1_545
O1 Zn1 Na1 81.12(13) . 1_545
O10 Zn1 Na1 106.31(12) . 1_545
O2 Na1 O3 97.5(2) 1_565 2_666
O2 Na1 O8 108.27(18) 1_565 2_656
O3 Na1 O8 100.33(18) 2_666 2_656
O2 Na1 O4 163.00(19) 1_565 2_656
O3 Na1 O4 86.33(19) 2_666 2_656
O8 Na1 O4 87.17(15) 2_656 2_656
O2 Na1 O1 94.54(19) 1_565 .
O3 Na1 O1 155.7(2) 2_666 .
O8 Na1 O1 95.75(17) 2_656 .
O4 Na1 O1 76.39(16) 2_656 .
O2 Na1 O5 82.74(16) 1_565 2_566
O3 Na1 O5 81.92(17) 2_666 2_566
O8 Na1 O5 168.21(17) 2_656 2_566
O4 Na1 O5 81.42(14) 2_656 2_566
O1 Na1 O5 78.80(15) . 2_566
O2 Na1 Zn1 64.56(13) 1_565 1_565
O3 Na1 Zn1 59.41(13) 2_666 1_565
O8 Na1 Zn1 155.23(14) 2_656 1_565
O4 Na1 Zn1 104.21(12) 2_656 1_565
O1 Na1 Zn1 108.21(13) . 1_565
O5 Na1 Zn1 33.84(9) 2_566 1_565
C1 O1 Zn1 123.2(4) . .
C1 O1 Na1 117.4(4) . .
Zn1 O1 Na1 87.55(16) . .
C1 O2 Na1 142.4(4) . 1_545
C8 O3 Na1 147.1(4) . 2_646
C8 O4 Zn1 120.4(4) . 2_656
C8 O4 Na1 116.9(3) . 2_656
Zn1 O4 Na1 88.65(16) 2_656 2_656
C12 O5 Zn1 125.7(3) . 2_556
C12 O5 Na1 130.8(3) . 2_546
Zn1 O5 Na1 101.01(15) 2_556 2_546
C12 O6 Zn1 121.9(3) . 2_546
C5 O8 Na1 150.1(4) . 2_656
C5 N1 C4 124.7(5) . .
C5 N1 C3 119.0(5) . .
C4 N1 C3 116.2(4) . .
C5 N2 C9 124.2(4) . .
C5 N2 C6 118.9(4) . .
C9 N2 C6 116.7(4) . .
C9 N3 C4 123.9(5) . .
C9 N3 C10 117.6(4) . .
C4 N3 C10 118.5(4) . .
O2 C1 O1 125.8(6) . .
O2 C1 C2 119.3(6) . .
O1 C1 C2 115.0(5) . .
C3 C2 C1 112.7(5) . .
C3 C2 H2A 109.1 . .
C1 C2 H2A 109.1 . .
C3 C2 H2B 109.1 . .
C1 C2 H2B 109.1 . .
H2A C2 H2B 107.8 . .
N1 C3 C2 111.7(5) . .
N1 C3 H3A 109.3 . .
C2 C3 H3A 109.3 . .
N1 C3 H3B 109.3 . .
C2 C3 H3B 109.3 . .
H3A C3 H3B 107.9 . .
O7 C4 N1 122.9(5) . .
O7 C4 N3 121.3(5) . .
N1 C4 N3 115.8(5) . .
O8 C5 N1 122.7(5) . .
O8 C5 N2 121.7(5) . .
N1 C5 N2 115.7(5) . .
N2 C6 C7 111.4(4) . .
N2 C6 H6A 109.3 . .
C7 C6 H6A 109.3 . .
N2 C6 H6B 109.4 . .
C7 C6 H6B 109.3 . .
H6A C6 H6B 108.0 . .
C8 C7 C6 111.7(5) . .
C8 C7 H7A 109.3 . .
C6 C7 H7A 109.3 . .
C8 C7 H7B 109.3 . .
C6 C7 H7B 109.3 . .
H7A C7 H7B 107.9 . .
O3 C8 O4 122.9(5) . .
O3 C8 C7 119.9(5) . .
O4 C8 C7 117.1(5) . .
O9 C9 N3 122.1(5) . .
O9 C9 N2 122.1(5) . .
N3 C9 N2 115.7(5) . .
N3 C10 C11 110.4(4) . .
N3 C10 H10A 109.6 . .
C11 C10 H10A 109.6 . .
N3 C10 H10B 109.6 . .
C11 C10 H10B 109.6 . .
H10A C10 H10B 108.1 . .
C12 C11 C10 115.2(5) . .
C12 C11 H11A 108.5 . .
C10 C11 H11A 108.5 . .
C12 C11 H11B 108.5 . .
C10 C11 H11B 108.5 . .
H11A C11 H11B 107.5 . .
O6 C12 O5 122.7(5) . .
O6 C12 C11 119.5(5) . .
O5 C12 C11 117.8(5) . .

loop_
_geom_bond_atom_site_label_1
_geom_bond_atom_site_label_2
_geom_bond_distance
_geom_bond_site_symmetry_2
Zn1 O5 1.977(4) 2_556
Zn1 O4 1.977(4) 2_656
Zn1 O6 2.008(4) 2_566
Zn1 O1 2.025(4) .
Zn1 O10 2.466(5) .
Zn1 Na1 3.485(2) 1_545
Na1 O2 2.208(5) 1_565
Na1 O3 2.307(5) 2_666
Na1 O8 2.396(4) 2_656
Na1 O4 2.462(5) 2_656
Na1 O1 2.464(5) .
Na1 O5 2.517(4) 2_566
Na1 Zn1 3.485(2) 1_565
O1 C1 1.287(8) .
O2 C1 1.216(8) .
O2 Na1 2.208(5) 1_545
O3 C8 1.216(7) .
O3 Na1 2.307(5) 2_646
O4 C8 1.297(7) .
O4 Zn1 1.977(4) 2_656
O4 Na1 2.462(5) 2_656
O5 C12 1.264(7) .
O5 Zn1 1.977(4) 2_556
O5 Na1 2.517(4) 2_546
O6 C12 1.251(7) .
O6 Zn1 2.008(4) 2_546
O7 C4 1.207(7) .
O8 C5 1.214(6) .
O8 Na1 2.396(4) 2_656
O9 C9 1.203(7) .
N1 C5 1.374(7) .
N1 C4 1.386(7) .
N1 C3 1.482(7) .
N2 C5 1.384(7) .
N2 C9 1.399(7) .
N2 C6 1.473(7) .
N3 C9 1.381(7) .
N3 C4 1.391(7) .
N3 C10 1.478(7) .
C1 C2 1.534(9) .
C2 C3 1.506(9) .
C2 H2A 0.9700 .
C2 H2B 0.9700 .
C3 H3A 0.9700 .
C3 H3B 0.9700 .
C6 C7 1.536(8) .
C6 H6A 0.9700 .
C6 H6B 0.9700 .
C7 C8 1.507(8) .
C7 H7A 0.9700 .
C7 H7B 0.9700 .
C10 C11 1.521(8) .
C10 H10A 0.9700 .
C10 H10B 0.9700 .
C11 C12 1.496(7) .
C11 H11A 0.9700 .
C11 H11B 0.9700 .

loop_
_geom_torsion_atom_site_label_1
_geom_torsion_atom_site_label_2
_geom_torsion_atom_site_label_3
_geom_torsion_atom_site_label_4
_geom_torsion
_geom_torsion_site_symmetry_1
O5 Zn1 O1 C1 -25.4(5) 2_556
O4 Zn1 O1 C1 97.6(5) 2_656
O6 Zn1 O1 C1 -146.7(5) 2_566
O10 Zn1 O1 C1 -162.8(13) .
Na1 Zn1 O1 C1 13.4(5) 1_545
O5 Zn1 O1 Na1 -146.85(14) 2_556
O4 Zn1 O1 Na1 -23.86(17) 2_656
O6 Zn1 O1 Na1 91.84(16) 2_566
O10 Zn1 O1 Na1 75.7(14) .
Na1 Zn1 O1 Na1 -108.05(13) 1_545
O2 Na1 O1 C1 87.3(4) 1_565
O3 Na1 O1 C1 -153.0(5) 2_666
O8 Na1 O1 C1 -21.6(4) 2_656
O4 Na1 O1 C1 -107.3(4) 2_656
O5 Na1 O1 C1 168.9(4) 2_566
Zn1 Na1 O1 C1 152.0(4) 1_565
O2 Na1 O1 Zn1 -146.15(18) 1_565
O3 Na1 O1 Zn1 -26.5(5) 2_666
O8 Na1 O1 Zn1 104.95(16) 2_656
O4 Na1 O1 Zn1 19.28(14) 2_656
O5 Na1 O1 Zn1 -64.49(15) 2_566
Zn1 Na1 O1 Zn1 -81.46(14) 1_565
Na1 O2 C1 O1 18.7(12) 1_545
Na1 O2 C1 C2 -161.4(6) 1_545
Zn1 O1 C1 O2 -22.3(9) .
Na1 O1 C1 O2 84.0(8) .
Zn1 O1 C1 C2 157.7(5) .
Na1 O1 C1 C2 -95.9(6) .
O2 C1 C2 C3 -9.2(10) .
O1 C1 C2 C3 170.8(6) .
C5 N1 C3 C2 93.7(7) .
C4 N1 C3 C2 -87.8(6) .
C1 C2 C3 N1 159.7(5) .
C5 N1 C4 O7 -179.4(6) .
C3 N1 C4 O7 2.1(8) .
C5 N1 C4 N3 1.1(8) .
C3 N1 C4 N3 -177.4(5) .
C9 N3 C4 O7 -179.0(6) .
C10 N3 C4 O7 2.7(8) .
C9 N3 C4 N1 0.4(8) .
C10 N3 C4 N1 -177.8(5) .
Na1 O8 C5 N1 136.0(6) 2_656
Na1 O8 C5 N2 -43.6(10) 2_656
C4 N1 C5 O8 179.0(5) .
C3 N1 C5 O8 -2.6(8) .
C4 N1 C5 N2 -1.4(8) .
C3 N1 C5 N2 177.0(5) .
C9 N2 C5 O8 179.9(5) .
C6 N2 C5 O8 5.8(8) .
C9 N2 C5 N1 0.3(7) .
C6 N2 C5 N1 -173.8(5) .
C5 N2 C6 C7 95.3(6) .
C9 N2 C6 C7 -79.2(6) .
N2 C6 C7 C8 -58.7(6) .
Na1 O3 C8 O4 17.3(13) 2_646
Na1 O3 C8 C7 -160.2(6) 2_646
Zn1 O4 C8 O3 10.9(8) 2_656
Na1 O4 C8 O3 -94.6(6) 2_656
Zn1 O4 C8 C7 -171.6(4) 2_656
Na1 O4 C8 C7 83.0(5) 2_656
C6 C7 C8 O3 91.5(7) .
C6 C7 C8 O4 -86.1(6) .
C4 N3 C9 O9 179.5(5) .
C10 N3 C9 O9 -2.3(8) .
C4 N3 C9 N2 -1.4(7) .
C10 N3 C9 N2 176.9(5) .
C5 N2 C9 O9 -179.8(5) .
C6 N2 C9 O9 -5.7(8) .
C5 N2 C9 N3 1.0(7) .
C6 N2 C9 N3 175.2(4) .
C9 N3 C10 C11 -72.8(6) .
C4 N3 C10 C11 105.5(6) .
N3 C10 C11 C12 -172.6(5) .
Zn1 O6 C12 O5 -11.1(7) 2_546
Zn1 O6 C12 C11 169.1(4) 2_546
Zn1 O5 C12 O6 -167.4(4) 2_556
Na1 O5 C12 O6 34.2(8) 2_546
Zn1 O5 C12 C11 12.5(7) 2_556
Na1 O5 C12 C11 -145.9(4) 2_546
C10 C11 C12 O6 -5.8(8) .
C10 C11 C12 O5 174.3(5) .
